data_2016216
loop_
_publ_author_name
'Jin, Chuan-Ming'
'Chen, Cai-Yuan'
'Wang, Wei-Dong'
'Wu, Ling-Yan'

_publ_section_title
<i>catena</i>-Poly[[dinitratocadmium(II)]bis[\m-bis(2-methyl-1<i>H</i>-imidazol-1-yl)methane-\k^2^<i>N</i>^3^:<i>N</i>^3'^]]
_journal_issue 10
_journal_name_full 'Acta Crystallographica Section C'
_journal_page_first m454
_journal_page_last m455
_journal_paper_doi 10.1107/S0108270107043454
_journal_volume 63
_journal_year 2007
_chemical_formula_iupac '[Cd (C9 H12 N4)2 (N O3)2]'
_chemical_formula_moiety 'C18 H24 Cd N10 O6'
_chemical_formula_sum 'C18 H24 Cd N10 O6'
_chemical_formula_weight 588.87
_chemical_name_systematic
;
Poly[[bis-\m-3, 3'-bis(2-methylimidazol-1-yl)methyl]dinitratocadmium(II)]
;
_space_group_IT_number 2
_symmetry_cell_setting triclinic
_symmetry_space_group_name_Hall '-P 1'
_symmetry_space_group_name_H-M 'P -1'
_atom_sites_solution_hydrogens geom
_atom_sites_solution_primary direct
_atom_sites_solution_secondary difmap
_audit_creation_method SHELXL-97
_cell_angle_alpha 62.192(2)
_cell_angle_beta 73.725(2)
_cell_angle_gamma 69.787(2)
_cell_formula_units_Z 1
_cell_length_a 7.9252(9)
_cell_length_b 9.2783(10)
_cell_length_c 9.4118(10)
_cell_measurement_temperature 298(2)
_cell_measurement_theta_max 27.99
_cell_measurement_theta_min 2.47
_cell_volume 568.51(11)
_computing_cell_refinement 'SAINT-Plus (Bruker, 2001)'
_computing_data_collection 'SMART (Bruker, 2001)'
_computing_data_reduction 'SAINT-Plus (Bruker, 2001)'
_computing_molecular_graphics 'SHELXTL (Bruker, 2001)'
_computing_publication_material 'SHELXTL (Bruker, 2001)'
_computing_structure_refinement 'SHELXL97 (Sheldrick, 1997)'
_computing_structure_solution 'SHELXS97 (Sheldrick, 1997)'
_diffrn_ambient_temperature 298(2)
_diffrn_measured_fraction_theta_full 0.995
_diffrn_measured_fraction_theta_max 0.995
_diffrn_measurement_device_type 'Bruker SMART APEX CCD area-detector'
_diffrn_measurement_method 'phi and omega scans'
_diffrn_radiation_monochromator graphite
_diffrn_radiation_source 'sealed tube'
_diffrn_radiation_type MoK\a
_diffrn_radiation_wavelength 0.71073
_diffrn_reflns_av_R_equivalents 0.0604
_diffrn_reflns_av_sigmaI/netI 0.0489
_diffrn_reflns_limit_h_max 9
_diffrn_reflns_limit_h_min -9
_diffrn_reflns_limit_k_max 11
_diffrn_reflns_limit_k_min -11
_diffrn_reflns_limit_l_max 11
_diffrn_reflns_limit_l_min -11
_diffrn_reflns_number 5982
_diffrn_reflns_theta_full 26.00
_diffrn_reflns_theta_max 26.00
_diffrn_reflns_theta_min 2.47
_exptl_absorpt_coefficient_mu 1.019
_exptl_absorpt_correction_T_max 0.78
_exptl_absorpt_correction_T_min 0.74
_exptl_absorpt_correction_type multi-scan
_exptl_absorpt_process_details '(SADABS; Sheldrick, 1996)'
_exptl_crystal_colour colorless
_exptl_crystal_density_diffrn 1.720
_exptl_crystal_density_method 'not measured'
_exptl_crystal_description block
_exptl_crystal_F_000 298
_exptl_crystal_size_max 0.32
_exptl_crystal_size_mid 0.26
_exptl_crystal_size_min 0.24
_refine_diff_density_max 0.768
_refine_diff_density_min -0.437
_refine_ls_extinction_method none
_refine_ls_goodness_of_fit_ref 1.069
_refine_ls_hydrogen_treatment constr
_refine_ls_matrix_type full
_refine_ls_number_parameters 162
_refine_ls_number_reflns 2229
_refine_ls_number_restraints 0
_refine_ls_restrained_S_all 1.069
_refine_ls_R_factor_all 0.0357
_refine_ls_R_factor_gt 0.0313
_refine_ls_shift/su_max 0.000
_refine_ls_shift/su_mean 0.000
_refine_ls_structure_factor_coef Fsqd
_refine_ls_weighting_details 'calc w=1/[\s^2^(Fo^2^)+(0.03P)^2^+0.33P] where P=(Fo^2^+2Fc^2^)/3'
_refine_ls_weighting_scheme calc
_refine_ls_wR_factor_gt 0.0667
_refine_ls_wR_factor_ref 0.0680
_reflns_number_gt 2168
_reflns_number_total 2229
_reflns_threshold_expression >2sigma(I)
_cod_data_source_file sf3054.cif
_cod_data_source_block I
_cod_original_sg_symbol_H-M 'P-1   '
_cod_database_code 2016216
_cod_database_fobs_code 2016216

loop_
_symmetry_equiv_pos_as_xyz
'x, y, z'
'-x, -y, -z'

loop_
_atom_site_type_symbol
_atom_site_label
_atom_site_fract_x
_atom_site_fract_y
_atom_site_fract_z
_atom_site_U_iso_or_equiv
_atom_site_adp_type
_atom_site_calc_flag
_atom_site_refinement_flags
_atom_site_occupancy
C C1 0.2778(4) 0.1098(4) 0.7023(3) 0.0344(6) Uani d . 1
H H1 0.1842 0.0676 0.7796 0.041 Uiso calc R 1
C C2 0.2821(4) 0.1729(4) 0.5412(3) 0.0345(6) Uani d . 1
H H2 0.1947 0.1815 0.4872 0.041 Uiso calc R 1
C C3 0.5294(4) 0.1859(3) 0.5945(3) 0.0279(6) Uani d . 1
C C4 0.7036(4) 0.2250(4) 0.5687(3) 0.0417(7) Uani d . 1
H H4A 0.6864 0.3449 0.5210 0.063 Uiso calc R 1
H H4B 0.7910 0.1783 0.4973 0.063 Uiso calc R 1
H H4C 0.7468 0.1771 0.6709 0.063 Uiso calc R 1
C C5 0.5099(4) 0.2867(3) 0.2980(3) 0.0291(6) Uani d . 1
H H5A 0.6417 0.2569 0.2834 0.035 Uiso calc R 1
H H5B 0.4732 0.2327 0.2489 0.035 Uiso calc R 1
C C6 0.2721(4) 0.5508(4) 0.1735(3) 0.0334(6) Uani d . 1
H H6 0.1766 0.5024 0.1985 0.040 Uiso calc R 1
C C7 0.2695(4) 0.7150(4) 0.0902(3) 0.0340(6) Uani d . 1
H H7 0.1693 0.8006 0.0481 0.041 Uiso calc R 1
C C8 0.5413(4) 0.5863(3) 0.1520(3) 0.0288(6) Uani d . 1
C C9 0.7341(4) 0.5483(4) 0.1659(4) 0.0417(7) Uani d . 1
H H9A 0.7919 0.6245 0.0699 0.063 Uiso calc R 1
H H9B 0.7933 0.4347 0.1779 0.063 Uiso calc R 1
H H9C 0.7427 0.5611 0.2589 0.063 Uiso calc R 1
Cd Cd1 0.5000 0.0000 1.0000 0.02545(11) Uani d S 1
N N1 0.8951(3) -0.1401(3) 0.8239(3) 0.0319(5) Uani d . 1
N N2 0.4318(3) 0.1167(3) 0.7363(3) 0.0307(5) Uani d . 1
N N3 0.4417(3) 0.2223(3) 0.4716(2) 0.0272(5) Uani d . 1
N N4 0.4444(3) 0.4688(3) 0.2142(3) 0.0275(5) Uani d . 1
N N5 0.4377(3) 0.7378(3) 0.0765(3) 0.0301(5) Uani d . 1
O O1 0.8240(3) -0.0798(3) 0.9281(2) 0.0377(5) Uani d . 1
O O2 0.8068(4) -0.2008(3) 0.7872(3) 0.0591(7) Uani d . 1
O O3 1.0513(3) -0.1352(4) 0.7587(3) 0.0628(7) Uani d . 1

loop_
_atom_site_aniso_label
_atom_site_aniso_U_11
_atom_site_aniso_U_22
_atom_site_aniso_U_33
_atom_site_aniso_U_12
_atom_site_aniso_U_13
_atom_site_aniso_U_23
C1 0.0380(16) 0.0372(16) 0.0284(14) -0.0174(13) -0.0005(12) -0.0105(13)
C2 0.0368(16) 0.0404(16) 0.0303(14) -0.0177(13) -0.0076(12) -0.0107(13)
C3 0.0337(14) 0.0253(13) 0.0220(13) -0.0071(11) -0.0045(11) -0.0075(11)
C4 0.0423(17) 0.058(2) 0.0244(14) -0.0219(15) -0.0038(12) -0.0111(14)
C5 0.0389(15) 0.0267(13) 0.0199(12) -0.0094(11) -0.0029(11) -0.0080(11)
C6 0.0347(15) 0.0341(15) 0.0320(15) -0.0131(12) -0.0075(12) -0.0096(12)
C7 0.0373(16) 0.0321(15) 0.0323(15) -0.0072(12) -0.0104(12) -0.0112(12)
C8 0.0356(15) 0.0292(14) 0.0212(12) -0.0120(11) -0.0015(11) -0.0088(11)
C9 0.0380(17) 0.0326(16) 0.0462(18) -0.0129(13) -0.0095(14) -0.0047(14)
Cd1 0.03127(17) 0.02535(16) 0.01893(15) -0.00968(11) -0.00312(10) -0.00696(11)
N1 0.0322(13) 0.0297(12) 0.0320(12) -0.0089(10) -0.0036(10) -0.0109(10)
N2 0.0370(13) 0.0326(12) 0.0209(11) -0.0132(10) -0.0034(9) -0.0070(10)
N3 0.0356(12) 0.0267(11) 0.0191(10) -0.0108(9) -0.0043(9) -0.0069(9)
N4 0.0344(12) 0.0246(11) 0.0223(11) -0.0092(9) -0.0049(9) -0.0070(9)
N5 0.0359(13) 0.0280(12) 0.0261(11) -0.0103(10) -0.0051(9) -0.0090(10)
O1 0.0420(12) 0.0396(11) 0.0323(11) -0.0080(9) -0.0005(9) -0.0197(9)
O2 0.0722(17) 0.0774(18) 0.0518(14) -0.0424(15) -0.0104(12) -0.0287(14)
O3 0.0323(13) 0.0845(19) 0.0821(19) -0.0163(12) 0.0132(12) -0.0534(17)

loop_
_atom_type_symbol
_atom_type_description
_atom_type_scat_dispersion_real
_atom_type_scat_dispersion_imag
_atom_type_scat_source
C C 0.0033 0.0016 'International Tables Vol C Tables 4.2.6.8 and 6.1.1.4'
H H 0.0000 0.0000 'International Tables Vol C Tables 4.2.6.8 and 6.1.1.4'
N N 0.0061 0.0033 'International Tables Vol C Tables 4.2.6.8 and 6.1.1.4'
O O 0.0106 0.0060 'International Tables Vol C Tables 4.2.6.8 and 6.1.1.4'
Cd Cd -0.8075 1.2024 'International Tables Vol C Tables 4.2.6.8 and 6.1.1.4'

loop_
_geom_angle_atom_site_label_1
_geom_angle_atom_site_label_2
_geom_angle_atom_site_label_3
_geom_angle_site_symmetry_1
_geom_angle_site_symmetry_3
_geom_angle
_geom_angle_publ_flag
C2 C1 N2 . . 110.1(2) ?
C2 C1 H1 . . 125.0 ?
N2 C1 H1 . . 125.0 ?
C1 C2 N3 . . 106.3(2) ?
C1 C2 H2 . . 126.9 ?
N3 C2 H2 . . 126.9 ?
N2 C3 N3 . . 109.8(2) ?
N2 C3 C4 . . 126.4(2) ?
N3 C3 C4 . . 123.7(2) ?
C3 C4 H4A . . 109.5 ?
C3 C4 H4B . . 109.5 ?
H4A C4 H4B . . 109.5 ?
C3 C4 H4C . . 109.5 ?
H4A C4 H4C . . 109.5 ?
H4B C4 H4C . . 109.5 ?
N4 C5 N3 . . 113.1(2) ?
N4 C5 H5A . . 109.0 ?
N3 C5 H5A . . 109.0 ?
N4 C5 H5B . . 109.0 ?
N3 C5 H5B . . 109.0 ?
H5A C5 H5B . . 107.8 ?
C7 C6 N4 . . 106.1(2) ?
C7 C6 H6 . . 126.9 ?
N4 C6 H6 . . 126.9 ?
C6 C7 N5 . . 110.0(3) ?
C6 C7 H7 . . 125.0 ?
N5 C7 H7 . . 125.0 ?
N5 C8 N4 . . 110.1(2) ?
N5 C8 C9 . . 125.5(2) ?
N4 C8 C9 . . 124.5(2) ?
C8 C9 H9A . . 109.5 ?
C8 C9 H9B . . 109.5 ?
H9A C9 H9B . . 109.5 ?
C8 C9 H9C . . 109.5 ?
H9A C9 H9C . . 109.5 ?
H9B C9 H9C . . 109.5 ?
N2 Cd1 N2 2_657 . 180.0 ?
N2 Cd1 N5 2_657 1_546 85.17(8) yes
N2 Cd1 N5 . 1_546 94.83(8) yes
N2 Cd1 N5 2_657 2_666 94.83(8) ?
N2 Cd1 N5 . 2_666 85.17(8) ?
N5 Cd1 N5 1_546 2_666 180.0 ?
N2 Cd1 O1 2_657 2_657 95.91(7) ?
N2 Cd1 O1 . 2_657 84.09(7) ?
N5 Cd1 O1 1_546 2_657 81.43(7) ?
N5 Cd1 O1 2_666 2_657 98.57(7) ?
N2 Cd1 O1 2_657 . 84.09(7) yes
N2 Cd1 O1 . . 95.91(7) yes
N5 Cd1 O1 1_546 . 98.57(7) yes
N5 Cd1 O1 2_666 . 81.43(7) yes
O1 Cd1 O1 2_657 . 180.0 ?
O3 N1 O2 . . 121.0(3) ?
O3 N1 O1 . . 119.1(2) ?
O2 N1 O1 . . 119.9(2) ?
C3 N2 C1 . . 106.4(2) ?
C3 N2 Cd1 . . 130.36(19) ?
C1 N2 Cd1 . . 123.02(17) ?
C3 N3 C2 . . 107.5(2) ?
C3 N3 C5 . . 127.0(2) ?
C2 N3 C5 . . 125.3(2) ?
C8 N4 C6 . . 107.7(2) ?
C8 N4 C5 . . 127.6(2) ?
C6 N4 C5 . . 124.6(2) ?
C8 N5 C7 . . 106.1(2) ?
C8 N5 Cd1 . 1_564 126.22(18) ?
C7 N5 Cd1 . 1_564 125.61(18) ?
N1 O1 Cd1 . . 121.74(17) ?

loop_
_geom_bond_atom_site_label_1
_geom_bond_atom_site_label_2
_geom_bond_site_symmetry_2
_geom_bond_distance
_geom_bond_publ_flag
C1 C2 . 1.341(4) ?
C1 N2 . 1.374(4) ?
C1 H1 . 0.9300 ?
C2 N3 . 1.377(3) ?
C2 H2 . 0.9300 ?
C3 N2 . 1.326(3) ?
C3 N3 . 1.362(3) ?
C3 C4 . 1.474(4) ?
C4 H4A . 0.9600 ?
C4 H4B . 0.9600 ?
C4 H4C . 0.9600 ?
C5 N4 . 1.458(3) ?
C5 N3 . 1.462(3) ?
C5 H5A . 0.9700 ?
C5 H5B . 0.9700 ?
C6 C7 . 1.345(4) ?
C6 N4 . 1.376(4) ?
C6 H6 . 0.9300 ?
C7 N5 . 1.383(4) ?
C7 H7 . 0.9300 ?
C8 N5 . 1.324(3) ?
C8 N4 . 1.361(3) ?
C8 C9 . 1.474(4) ?
C9 H9A . 0.9600 ?
C9 H9B . 0.9600 ?
C9 H9C . 0.9600 ?
Cd1 N2 2_657 2.338(2) ?
Cd1 N2 . 2.338(2) yes
Cd1 N5 1_546 2.383(2) yes
Cd1 N5 2_666 2.383(2) ?
Cd1 O1 2_657 2.404(2) ?
Cd1 O1 . 2.404(2) yes
N1 O3 . 1.224(3) ?
N1 O2 . 1.232(3) ?
N1 O1 . 1.255(3) ?
N5 Cd1 1_564 2.383(2) ?
